data_7060886
loop_
_publ_author_name
'Sharma, Suraj'
'Sarma, Bipul'
'Baishya, Gakul'

_publ_section_title
;
 Direct synthesis of 4-hydroxycoumarins and 4-hydroxy-6-methyl-2-pyrone
 containing chroman-4-ones via a silver catalyzed radical cascade
 cyclization reaction
;
_journal_issue 34
_journal_name_full 'New Journal of Chemistry'
_journal_page_first 15475
_journal_page_last 15486
_journal_paper_doi 10.1039/D1NJ03437E
_journal_volume 45
_journal_year 2021
_chemical_formula_sum 'C20 H16 O5'
_chemical_formula_weight 336.33
_space_group_crystal_system monoclinic
_space_group_IT_number 15
_space_group_name_Hall '-C 2yc'
_space_group_name_H-M_alt 'C 1 2/c 1'
_atom_sites_solution_hydrogens mixed
_audit_creation_method SHELXL-2014/7
_audit_update_record
;
2021-03-30 deposited with the CCDC.	2021-07-16 downloaded from the CCDC.
;
_cell_angle_alpha 90
_cell_angle_beta 108.16(5)
_cell_angle_gamma 90
_cell_formula_units_Z 8
_cell_length_a 28.45(6)
_cell_length_b 5.000(10)
_cell_length_c 24.77(6)
_cell_measurement_reflns_used 3148
_cell_measurement_temperature 100(2)
_cell_measurement_theta_max 20.14
_cell_measurement_theta_min 2.62
_cell_volume 3348(13)
_computing_cell_refinement 'Bruker SAINT'
_computing_data_collection 'Bruker APEX2'
_computing_data_reduction 'Bruker SAINT'
_computing_molecular_graphics 'Bruker SHELXTL'
_computing_publication_material 'Bruker SHELXTL'
_computing_structure_refinement 'SHELXL-2014/7 (Sheldrick, 2014)'
_computing_structure_solution 'SHELXS-97 (Sheldrick 2008)'
_diffrn_ambient_temperature 100(2)
_diffrn_measured_fraction_theta_full 0.998
_diffrn_measured_fraction_theta_max 0.998
_diffrn_measurement_device_type 'Bruker APEX-II CCD'
_diffrn_measurement_method '\f and \w scans'
_diffrn_radiation_type MoK\a
_diffrn_radiation_wavelength 0.71073
_diffrn_reflns_av_R_equivalents 0.1129
_diffrn_reflns_av_unetI/netI 0.0510
_diffrn_reflns_Laue_measured_fraction_full 0.998
_diffrn_reflns_Laue_measured_fraction_max 0.998
_diffrn_reflns_limit_h_max 34
_diffrn_reflns_limit_h_min -34
_diffrn_reflns_limit_k_max 6
_diffrn_reflns_limit_k_min -6
_diffrn_reflns_limit_l_max 30
_diffrn_reflns_limit_l_min -30
_diffrn_reflns_number 37388
_diffrn_reflns_point_group_measured_fraction_full 0.998
_diffrn_reflns_point_group_measured_fraction_max 0.998
_diffrn_reflns_theta_full 25.000
_diffrn_reflns_theta_max 25.998
_diffrn_reflns_theta_min 2.625
_exptl_absorpt_coefficient_mu 0.096
_exptl_absorpt_correction_T_max 0.980
_exptl_absorpt_correction_T_min 0.965
_exptl_absorpt_correction_type multi-scan
_exptl_absorpt_process_details SADABS
_exptl_crystal_colour colorless
_exptl_crystal_density_diffrn 1.334
_exptl_crystal_description block
_exptl_crystal_F_000 1408
_exptl_crystal_size_max 0.340
_exptl_crystal_size_mid 0.280
_exptl_crystal_size_min 0.190
_refine_diff_density_max 0.160
_refine_diff_density_min -0.192
_refine_diff_density_rms 0.036
_refine_ls_extinction_method none
_refine_ls_goodness_of_fit_ref 1.454
_refine_ls_hydrogen_treatment mixed
_refine_ls_matrix_type full
_refine_ls_number_parameters 231
_refine_ls_number_reflns 3288
_refine_ls_number_restraints 0
_refine_ls_restrained_S_all 1.454
_refine_ls_R_factor_all 0.0966
_refine_ls_R_factor_gt 0.0554
_refine_ls_shift/su_max 0.000
_refine_ls_shift/su_mean 0.000
_refine_ls_structure_factor_coef Fsqd
_refine_ls_weighting_details 'w=1/[\s^2^(Fo^2^)] where P=(Fo^2^+2Fc^2^)/3'
_refine_ls_weighting_scheme calc
_refine_ls_wR_factor_gt 0.0928
_refine_ls_wR_factor_ref 0.1010
_reflns_Friedel_coverage 0.000
_reflns_number_gt 1985
_reflns_number_total 3288
_reflns_threshold_expression 'I > 2\s(I)'
_cod_data_source_file d1nj03437e2.cif
_cod_data_source_block BS_GB2
_cod_depositor_comments 'Adding full bibliography for 7060886.cif.'
_cod_original_cell_volume 3349(13)
_cod_original_sg_symbol_H-M 'C 2/c'
_cod_database_code 7060886
_shelx_shelxl_version_number 2014/7
_shelx_space_group_comment
;
The symmetry employed for this shelxl refinement is uniquely defined
by the following loop, which should always be used as a source of
symmetry information in preference to the above space-group names.
They are only intended as comments.
;
_shelx_estimated_absorpt_t_min 0.968
_shelx_estimated_absorpt_t_max 0.982
_exptl_absorpt_special_details SADABS

loop_
_space_group_symop_operation_xyz
'x, y, z'
'-x, y, -z+1/2'
'x+1/2, y+1/2, z'
'-x+1/2, y+1/2, -z+1/2'
'-x, -y, -z'
'x, -y, z-1/2'
'-x+1/2, -y+1/2, -z'
'x+1/2, -y+1/2, z-1/2'

loop_
_atom_site_label
_atom_site_type_symbol
_atom_site_fract_x
_atom_site_fract_y
_atom_site_fract_z
_atom_site_U_iso_or_equiv
_atom_site_adp_type
_atom_site_occupancy
_atom_site_site_symmetry_order
_atom_site_calc_flag
_atom_site_refinement_flags_posn
_atom_site_refinement_flags_adp
_atom_site_refinement_flags_occupancy
_atom_site_disorder_assembly
_atom_site_disorder_group
O4 O 0.07329(6) 0.4825(3) 0.05013(6) 0.0710(5) Uani 1 1 d . . . . .
C1 C 0.15532(8) 0.5489(4) 0.12114(9) 0.0520(5) Uani 1 1 d . . . . .
C13 C 0.31605(7) 0.2777(4) 0.13954(8) 0.0472(5) Uani 1 1 d . . . . .
C4 C 0.09660(8) 0.2198(4) 0.13747(9) 0.0550(6) Uani 1 1 d . . . . .
C12 C 0.27702(7) 0.3951(4) 0.16012(9) 0.0537(5) Uani 1 1 d . . . . .
C17 C 0.35259(7) 0.1024(4) 0.17364(9) 0.0545(6) Uani 1 1 d . . . . .
H17 H 0.3514 0.0568 0.2104 0.065 Uiso 1 1 calc R U . . .
C18 C 0.39022(8) -0.0055(4) 0.15527(9) 0.0588(6) Uani 1 1 d . . . . .
C5 C 0.14374(8) 0.3596(4) 0.15459(9) 0.0520(5) Uani 1 1 d . . . . .
O5 O 0.28410(6) 0.5093(3) 0.04773(6) 0.0895(6) Uani 1 1 d . . . . .
C19 C 0.39113(8) 0.0677(5) 0.10002(10) 0.0677(6) Uani 1 1 d . . . . .
H19 H 0.4161 -0.0047 0.0862 0.081 Uiso 1 1 calc R U . . .
C14 C 0.31842(8) 0.3441(4) 0.08453(9) 0.0618(6) Uani 1 1 d . . . . .
C3 C 0.06197(9) 0.2932(5) 0.08473(10) 0.0617(6) Uani 1 1 d . . . . .
C11 C 0.24762(8) 0.6223(4) 0.12381(10) 0.0687(7) Uani 1 1 d . . . . .
H11 H 0.2708 0.7779 0.1313 0.082 Uiso 1 1 calc R U . . .
C20 C 0.35652(9) 0.2422(5) 0.06581(10) 0.0761(7) Uani 1 1 d . . . . .
H20 H 0.3587 0.2925 0.0297 0.091 Uiso 1 1 calc R U . . .
C10 C 0.20182(8) 0.7224(4) 0.13906(10) 0.0692(7) Uani 1 1 d . . . . .
H10A H 0.2117 0.7457 0.1808 0.083 Uiso 1 1 calc R U . . .
H10B H 0.1930 0.9015 0.1218 0.083 Uiso 1 1 calc R U . . .
C9 C 0.08274(11) 0.0188(5) 0.16984(11) 0.0770(7) Uani 1 1 d . . . . .
H9 H 0.1055 -0.0353 0.2051 0.092 Uiso 1 1 calc R U . . .
C8 C 0.03586(13) -0.1017(5) 0.15057(15) 0.0970(9) Uani 1 1 d . . . . .
H8 H 0.0269 -0.2378 0.1722 0.116 Uiso 1 1 calc R U . . .
C6 C 0.01504(10) 0.1775(6) 0.06568(12) 0.0839(8) Uani 1 1 d . . . . .
H6 H -0.0080 0.2315 0.0306 0.101 Uiso 1 1 calc R U . . .
C16 C 0.23858(9) 0.5526(5) 0.06210(10) 0.0879(8) Uani 1 1 d . . . . .
H16A H 0.2181 0.3886 0.0530 0.105 Uiso 1 1 calc R U . . .
H16B H 0.2196 0.6991 0.0382 0.105 Uiso 1 1 calc R U . . .
C7 C 0.00243(11) -0.0165(7) 0.09845(16) 0.1034(10) Uani 1 1 d . . . . .
H7 H -0.0296 -0.0944 0.0855 0.124 Uiso 1 1 calc R U . . .
C21 C 0.11828(9) 0.6181(5) 0.06611(10) 0.0636(6) Uani 1 1 d . . . . .
O3 O 0.26913(5) 0.3157(3) 0.20453(6) 0.0726(5) Uani 1 1 d . . . . .
O2 O 0.17470(6) 0.2873(3) 0.20743(6) 0.0692(5) Uani 1 1 d . . . . .
O1 O 0.12367(6) 0.7901(4) 0.03323(7) 0.0890(6) Uani 1 1 d . . . . .
C22 C 0.42915(8) -0.1968(5) 0.19206(10) 0.0860(8) Uani 1 1 d . . . . .
H22A H 0.4346 -0.1565 0.2323 0.129 Uiso 1 1 calc R U . . .
H22B H 0.4602 -0.1749 0.1833 0.129 Uiso 1 1 calc R U . . .
H22C H 0.4175 -0.3815 0.1842 0.129 Uiso 1 1 calc R U . . .
H3A H 0.2069(9) 0.351(5) 0.2074(10) 0.102(10) Uiso 1 1 d . . . . .

loop_
_atom_site_aniso_label
_atom_site_aniso_U_11
_atom_site_aniso_U_22
_atom_site_aniso_U_33
_atom_site_aniso_U_23
_atom_site_aniso_U_13
_atom_site_aniso_U_12
O4 0.0619(11) 0.0875(12) 0.0555(10) 0.0002(9) 0.0063(8) 0.0072(9)
C1 0.0526(13) 0.0516(12) 0.0487(13) -0.0063(11) 0.0113(10) 0.0083(11)
C13 0.0461(13) 0.0474(12) 0.0455(12) -0.0004(10) 0.0107(10) -0.0062(10)
C4 0.0586(15) 0.0537(13) 0.0563(14) -0.0071(12) 0.0230(12) 0.0121(12)
C12 0.0482(13) 0.0532(13) 0.0506(13) -0.0047(11) 0.0022(11) -0.0076(11)
C17 0.0524(14) 0.0573(13) 0.0513(13) -0.0005(11) 0.0124(11) -0.0063(11)
C18 0.0494(14) 0.0594(14) 0.0661(15) 0.0040(12) 0.0157(12) -0.0027(11)
C5 0.0587(14) 0.0548(13) 0.0419(12) -0.0051(11) 0.0145(11) 0.0150(12)
O5 0.0721(12) 0.1230(14) 0.0824(12) 0.0566(11) 0.0372(10) 0.0253(11)
C19 0.0604(15) 0.0822(16) 0.0649(16) -0.0005(14) 0.0259(13) 0.0014(14)
C14 0.0536(15) 0.0705(16) 0.0627(15) 0.0178(13) 0.0201(12) -0.0011(12)
C3 0.0564(15) 0.0641(15) 0.0650(16) -0.0142(13) 0.0197(13) 0.0046(13)
C11 0.0605(15) 0.0593(14) 0.0856(19) 0.0064(14) 0.0215(13) -0.0018(12)
C20 0.0689(17) 0.1019(19) 0.0626(15) 0.0202(15) 0.0279(13) 0.0031(15)
C10 0.0683(16) 0.0522(13) 0.0828(17) -0.0021(13) 0.0171(13) 0.0056(12)
C9 0.093(2) 0.0678(16) 0.0830(19) 0.0004(15) 0.0463(16) 0.0136(16)
C8 0.106(3) 0.0744(18) 0.133(3) -0.008(2) 0.070(2) -0.0053(19)
C6 0.0638(18) 0.092(2) 0.091(2) -0.0259(17) 0.0163(15) -0.0019(16)
C16 0.0753(18) 0.117(2) 0.0784(19) 0.0460(17) 0.0347(15) 0.0344(16)
C7 0.080(2) 0.097(2) 0.142(3) -0.032(2) 0.047(2) -0.0158(19)
C21 0.0670(17) 0.0662(16) 0.0608(16) 0.0049(13) 0.0248(13) 0.0155(14)
O3 0.0665(11) 0.1076(13) 0.0412(9) 0.0022(9) 0.0133(8) 0.0173(9)
O2 0.0678(12) 0.0901(12) 0.0464(9) 0.0041(8) 0.0130(8) 0.0167(10)
O1 0.0915(13) 0.1019(13) 0.0770(12) 0.0341(11) 0.0312(10) 0.0223(11)
C22 0.0674(17) 0.0940(18) 0.0937(19) 0.0169(16) 0.0206(14) 0.0193(15)

loop_
_atom_type_symbol
_atom_type_description
_atom_type_scat_dispersion_real
_atom_type_scat_dispersion_imag
_atom_type_scat_source
C C 0.0033 0.0016 'International Tables Vol C Tables 4.2.6.8 and 6.1.1.4'
H H 0.0000 0.0000 'International Tables Vol C Tables 4.2.6.8 and 6.1.1.4'
O O 0.0106 0.0060 'International Tables Vol C Tables 4.2.6.8 and 6.1.1.4'

loop_
_geom_angle_atom_site_label_1
_geom_angle_atom_site_label_2
_geom_angle_atom_site_label_3
_geom_angle
_geom_angle_site_symmetry_1
_geom_angle_site_symmetry_3
_geom_angle_publ_flag
C3 O4 C21 121.9(2) . . ?
C5 C1 C21 118.9(2) . . ?
C5 C1 C10 124.7(2) . . ?
C21 C1 C10 116.0(2) . . ?
C17 C13 C14 118.0(2) . . ?
C17 C13 C12 121.9(2) . . ?
C14 C13 C12 120.1(2) . . ?
C9 C4 C3 118.0(3) . . ?
C9 C4 C5 124.8(2) . . ?
C3 C4 C5 117.2(2) . . ?
O3 C12 C13 122.4(2) . . ?
O3 C12 C11 122.5(2) . . ?
C13 C12 C11 115.1(2) . . ?
C18 C17 C13 122.6(2) . . ?
C18 C17 H17 118.7 . . ?
C13 C17 H17 118.7 . . ?
C17 C18 C19 117.3(2) . . ?
C17 C18 C22 122.3(2) . . ?
C19 C18 C22 120.4(2) . . ?
C1 C5 O2 123.7(2) . . ?
C1 C5 C4 122.1(2) . . ?
O2 C5 C4 114.2(2) . . ?
C14 O5 C16 115.2(2) . . ?
C20 C19 C18 121.7(2) . . ?
C20 C19 H19 119.1 . . ?
C18 C19 H19 119.1 . . ?
O5 C14 C20 117.3(2) . . ?
O5 C14 C13 122.4(2) . . ?
C20 C14 C13 120.3(2) . . ?
O4 C3 C6 117.3(3) . . ?
O4 C3 C4 121.3(2) . . ?
C6 C3 C4 121.4(3) . . ?
C16 C11 C12 108.3(2) . . ?
C16 C11 C10 115.5(2) . . ?
C12 C11 C10 116.4(2) . . ?
C16 C11 H11 105.1 . . ?
C12 C11 H11 105.1 . . ?
C10 C11 H11 105.1 . . ?
C19 C20 C14 120.1(3) . . ?
C19 C20 H20 120.0 . . ?
C14 C20 H20 120.0 . . ?
C1 C10 C11 117.6(2) . . ?
C1 C10 H10A 107.9 . . ?
C11 C10 H10A 107.9 . . ?
C1 C10 H10B 107.9 . . ?
C11 C10 H10B 107.9 . . ?
H10A C10 H10B 107.2 . . ?
C8 C9 C4 121.0(3) . . ?
C8 C9 H9 119.5 . . ?
C4 C9 H9 119.5 . . ?
C9 C8 C7 118.7(3) . . ?
C9 C8 H8 120.7 . . ?
C7 C8 H8 120.7 . . ?
C7 C6 C3 119.2(3) . . ?
C7 C6 H6 120.4 . . ?
C3 C6 H6 120.4 . . ?
O5 C16 C11 113.4(2) . . ?
O5 C16 H16A 108.9 . . ?
C11 C16 H16A 108.9 . . ?
O5 C16 H16B 108.9 . . ?
C11 C16 H16B 108.9 . . ?
H16A C16 H16B 107.7 . . ?
C6 C7 C8 121.7(3) . . ?
C6 C7 H7 119.1 . . ?
C8 C7 H7 119.1 . . ?
O1 C21 O4 116.5(2) . . ?
O1 C21 C1 125.1(3) . . ?
O4 C21 C1 118.4(2) . . ?
C5 O2 H3A 103.8(14) . . ?
C18 C22 H22A 109.5 . . ?
C18 C22 H22B 109.5 . . ?
H22A C22 H22B 109.5 . . ?
C18 C22 H22C 109.5 . . ?
H22A C22 H22C 109.5 . . ?
H22B C22 H22C 109.5 . . ?

loop_
_geom_bond_atom_site_label_1
_geom_bond_atom_site_label_2
_geom_bond_distance
_geom_bond_site_symmetry_2
_geom_bond_publ_flag
O4 C3 1.381(3) . ?
O4 C21 1.392(4) . ?
C1 C5 1.364(3) . ?
C1 C21 1.481(4) . ?
C1 C10 1.528(4) . ?
C13 C17 1.420(3) . ?
C13 C14 1.424(4) . ?
C13 C12 1.480(3) . ?
C4 C9 1.416(3) . ?
C4 C3 1.418(4) . ?
C4 C5 1.454(4) . ?
C12 O3 1.254(3) . ?
C12 C11 1.526(3) . ?
C17 C18 1.396(3) . ?
C17 H17 0.9500 . ?
C18 C19 1.425(4) . ?
C18 C22 1.531(3) . ?
C5 O2 1.379(3) . ?
O5 C14 1.383(3) . ?
O5 C16 1.462(4) . ?
C19 C20 1.389(3) . ?
C19 H19 0.9500 . ?
C14 C20 1.401(4) . ?
C3 C6 1.395(4) . ?
C11 C16 1.510(5) . ?
C11 C10 1.549(4) . ?
C11 H11 1.0000 . ?
C20 H20 0.9500 . ?
C10 H10A 0.9900 . ?
C10 H10B 0.9900 . ?
C9 C8 1.405(4) . ?
C9 H9 0.9500 . ?
C8 C7 1.410(4) . ?
C8 H8 0.9500 . ?
C6 C7 1.382(4) . ?
C6 H6 0.9500 . ?
C16 H16A 0.9900 . ?
C16 H16B 0.9900 . ?
C7 H7 0.9500 . ?
C21 O1 1.227(3) . ?
O2 H3A 0.97(2) . ?
C22 H22A 0.9800 . ?
C22 H22B 0.9800 . ?
C22 H22C 0.9800 . ?
